data_7711483
loop_
_publ_author_name
'Szyma\'nska, Martyna'
'Kubicki, Maciej'
'Roviello, Giovanni N.'
'Consiglio, Giuseppe'
'Fik-Jask\'o\/lka, Marta A.'
'Patroniak, Violetta'

_publ_section_title
;
 New Cu(i) square grid-type and Ni(ii) triangle-type complexes: synthesis
 and characterization of effective binders of DNA and serum albumins
;
_journal_name_full 'Dalton Transactions'
_journal_paper_doi 10.1039/D2DT02271K
_journal_year 2022
_chemical_formula_sum 'C26 H24 N4'
_chemical_formula_weight 392.49
_space_group_crystal_system monoclinic
_space_group_IT_number 14
_space_group_name_Hall '-P 2yn'
_space_group_name_H-M_alt 'P 1 21/n 1'
_atom_sites_solution_hydrogens geom
_audit_creation_method SHELXL-2018/3
_audit_update_record
;
2021-07-20 deposited with the CCDC.	2022-08-31 downloaded from the CCDC.
;
_cell_angle_alpha 90
_cell_angle_beta 91.236(2)
_cell_angle_gamma 90
_cell_formula_units_Z 2
_cell_length_a 6.02703(15)
_cell_length_b 13.2413(4)
_cell_length_c 12.7941(4)
_cell_measurement_reflns_used 2189
_cell_measurement_temperature 130(1)
_cell_measurement_theta_max 75.1680
_cell_measurement_theta_min 4.7850
_cell_volume 1020.80(5)
_computing_cell_refinement 'CrysAlisPro 1.171.38.46 (Rigaku OD, 2015)'
_computing_data_collection 'CrysAlisPro 1.171.38.46 (Rigaku OD, 2015)'
_computing_data_reduction 'CrysAlisPro 1.171.38.46 (Rigaku OD, 2015)'
_computing_molecular_graphics 'Mercury (MacRae et al., 2009)'
_computing_publication_material 'SHELXL (Sheldrick, 2015)'
_computing_structure_refinement 'SHELXL (Sheldrick, 2015)'
_computing_structure_solution 'SHELXT (Sheldrick, 2015)'
_diffrn_ambient_environment N~2~
_diffrn_ambient_temperature 130(1)
_diffrn_detector 'CCD plate'
_diffrn_detector_area_resol_mean 10.5384
_diffrn_detector_type Atlas
_diffrn_measured_fraction_theta_full 0.998
_diffrn_measured_fraction_theta_max 0.969
_diffrn_measurement_device 'four-circle diffractometer'
_diffrn_measurement_device_type 'SuperNova, Single source at offset/far, Atlas'
_diffrn_radiation_monochromator mirror
_diffrn_radiation_probe x-ray
_diffrn_radiation_type 'Cu K\a'
_diffrn_radiation_wavelength 1.54184
_diffrn_reflns_av_R_equivalents 0.0242
_diffrn_reflns_av_unetI/netI 0.0311
_diffrn_reflns_Laue_measured_fraction_full 0.998
_diffrn_reflns_Laue_measured_fraction_max 0.969
_diffrn_reflns_limit_h_max 7
_diffrn_reflns_limit_h_min -7
_diffrn_reflns_limit_k_max 16
_diffrn_reflns_limit_k_min -16
_diffrn_reflns_limit_l_max 16
_diffrn_reflns_limit_l_min -14
_diffrn_reflns_number 4238
_diffrn_reflns_point_group_measured_fraction_full 0.998
_diffrn_reflns_point_group_measured_fraction_max 0.969
_diffrn_reflns_theta_full 67.500
_diffrn_reflns_theta_max 76.246
_diffrn_reflns_theta_min 4.807
_diffrn_source 'micro-focus sealed X-ray tube'
_diffrn_source_type 'SuperNova (Cu) X-ray Source'
_exptl_absorpt_coefficient_mu 0.597
_exptl_absorpt_correction_T_max 1.00000
_exptl_absorpt_correction_T_min 0.68766
_exptl_absorpt_correction_type multi-scan
_exptl_absorpt_process_details
;
CrysAlisPro 1.171.40.81a (Rigaku Oxford Diffraction, 2020)
Empirical absorption correction using spherical harmonics,
implemented in SCALE3 ABSPACK scaling algorithm.
;
_exptl_crystal_colour colourless
_exptl_crystal_density_diffrn 1.277
_exptl_crystal_description prism
_exptl_crystal_F_000 416
_exptl_crystal_size_max 0.35
_exptl_crystal_size_mid 0.1
_exptl_crystal_size_min 0.1
_refine_diff_density_max 0.259
_refine_diff_density_min -0.171
_refine_diff_density_rms 0.039
_refine_ls_extinction_method none
_refine_ls_goodness_of_fit_ref 1.050
_refine_ls_hydrogen_treatment constr
_refine_ls_matrix_type full
_refine_ls_number_parameters 136
_refine_ls_number_reflns 2076
_refine_ls_number_restraints 0
_refine_ls_restrained_S_all 1.050
_refine_ls_R_factor_all 0.0504
_refine_ls_R_factor_gt 0.0393
_refine_ls_shift/su_max 0.000
_refine_ls_shift/su_mean 0.000
_refine_ls_structure_factor_coef Fsqd
_refine_ls_weighting_details 'w=1/[\s^2^(Fo^2^)+(0.0534P)^2^+0.2120P] where P=(Fo^2^+2Fc^2^)/3'
_refine_ls_weighting_scheme calc
_refine_ls_wR_factor_gt 0.1002
_refine_ls_wR_factor_ref 0.1121
_reflns_Friedel_coverage 0.000
_reflns_number_gt 1713
_reflns_number_total 2076
_reflns_threshold_expression 'I > 2\s(I)'
_cod_data_source_file d2dt02271k2.cif
_cod_data_source_block L
_cod_original_sg_symbol_H-M 'P 21/n'
_cod_database_code 7711483
_shelx_shelxl_version_number 2018/3
_shelx_space_group_comment
;
The symmetry employed for this shelxl refinement is uniquely defined
by the following loop, which should always be used as a source of
symmetry information in preference to the above space-group names.
They are only intended as comments.
;

loop_
_space_group_symop_operation_xyz
'x, y, z'
'-x+1/2, y+1/2, -z+1/2'
'-x, -y, -z'
'x-1/2, -y-1/2, z-1/2'

loop_
_atom_site_label
_atom_site_type_symbol
_atom_site_fract_x
_atom_site_fract_y
_atom_site_fract_z
_atom_site_U_iso_or_equiv
_atom_site_adp_type
_atom_site_occupancy
_atom_site_site_symmetry_order
_atom_site_calc_flag
_atom_site_refinement_flags_posn
_atom_site_refinement_flags_adp
_atom_site_refinement_flags_occupancy
_atom_site_disorder_assembly
_atom_site_disorder_group
N1 N 0.70667(17) 0.55494(8) 0.42003(8) 0.0232(2) Uani 1 1 d . . . . .
C2 C 0.6851(2) 0.46291(9) 0.37164(9) 0.0224(3) Uani 1 1 d . . . . .
C3 C 0.8584(2) 0.39170(10) 0.38569(10) 0.0267(3) Uani 1 1 d . . . . .
H3 H 0.985099 0.408074 0.427817 0.032 Uiso 1 1 calc R U . . .
C4 C 0.8428(2) 0.29879(10) 0.33817(11) 0.0292(3) Uani 1 1 d . . . . .
H4 H 0.960579 0.251619 0.346659 0.035 Uiso 1 1 calc R U . . .
C5 C 0.6535(2) 0.27259(10) 0.27681(11) 0.0294(3) Uani 1 1 d . . . . .
H5 H 0.644768 0.207821 0.245051 0.035 Uiso 1 1 calc R U . . .
C6 C 0.4830(2) 0.33973(10) 0.26278(10) 0.0270(3) Uani 1 1 d . . . . .
H6 H 0.355746 0.321238 0.222019 0.032 Uiso 1 1 calc R U . . .
C7 C 0.4960(2) 0.43701(10) 0.30913(9) 0.0234(3) Uani 1 1 d . . . . .
C8 C 0.3270(2) 0.51082(10) 0.29721(10) 0.0267(3) Uani 1 1 d . . . . .
H8 H 0.198006 0.496647 0.255816 0.032 Uiso 1 1 calc R U . . .
C9 C 0.3500(2) 0.60211(10) 0.34525(10) 0.0270(3) Uani 1 1 d . . . . .
H9 H 0.237822 0.652153 0.337955 0.032 Uiso 1 1 calc R U . . .
C10 C 0.5442(2) 0.62105(9) 0.40624(9) 0.0227(3) Uani 1 1 d . . . . .
C11 C 0.5760(2) 0.71898(10) 0.46041(10) 0.0241(3) Uani 1 1 d . . . . .
H11 H 0.692044 0.725377 0.511417 0.029 Uiso 1 1 calc R U . . .
N12 N 0.45323(18) 0.79432(8) 0.44075(8) 0.0251(3) Uani 1 1 d . . . . .
C13 C 0.5052(2) 0.88796(9) 0.49710(10) 0.0236(3) Uani 1 1 d . . . . .
H13 H 0.577715 0.871096 0.565933 0.028 Uiso 1 1 calc R U . . .
C14 C 0.2906(2) 0.94623(10) 0.51591(10) 0.0253(3) Uani 1 1 d . . . . .
H4A H 0.210746 0.956709 0.448339 0.030 Uiso 1 1 calc R U . . .
H14B H 0.193865 0.905759 0.561390 0.030 Uiso 1 1 calc R U . . .
C15 C 0.3359(2) 1.04838(10) 0.56710(10) 0.0248(3) Uani 1 1 d . . . . .
H15A H 0.400859 1.037732 0.637984 0.030 Uiso 1 1 calc R U . . .
H15B H 0.194183 1.085233 0.574421 0.030 Uiso 1 1 calc R U . . .

loop_
_atom_site_aniso_label
_atom_site_aniso_U_11
_atom_site_aniso_U_22
_atom_site_aniso_U_33
_atom_site_aniso_U_23
_atom_site_aniso_U_13
_atom_site_aniso_U_12
N1 0.0242(5) 0.0203(5) 0.0251(5) 0.0002(4) -0.0011(4) -0.0015(4)
C2 0.0240(6) 0.0213(6) 0.0220(6) 0.0004(5) 0.0018(4) -0.0028(5)
C3 0.0253(6) 0.0241(7) 0.0307(7) 0.0008(5) 0.0015(5) -0.0009(5)
C4 0.0308(7) 0.0222(6) 0.0349(7) 0.0002(5) 0.0058(5) 0.0019(5)
C5 0.0387(7) 0.0209(6) 0.0291(7) -0.0027(5) 0.0071(5) -0.0046(5)
C6 0.0320(6) 0.0251(7) 0.0237(6) -0.0021(5) 0.0015(5) -0.0071(5)
C7 0.0276(6) 0.0214(6) 0.0211(6) 0.0007(5) 0.0018(5) -0.0038(5)
C8 0.0274(6) 0.0265(7) 0.0261(6) 0.0011(5) -0.0049(5) -0.0037(5)
C9 0.0272(6) 0.0238(6) 0.0298(6) 0.0013(5) -0.0045(5) 0.0005(5)
C10 0.0254(6) 0.0203(6) 0.0224(6) 0.0005(5) -0.0001(5) -0.0014(5)
C11 0.0256(6) 0.0227(6) 0.0240(6) -0.0018(5) -0.0015(5) -0.0011(5)
N12 0.0264(5) 0.0208(5) 0.0279(5) -0.0029(4) -0.0021(4) -0.0003(4)
C13 0.0250(6) 0.0202(6) 0.0253(6) -0.0028(5) -0.0038(5) 0.0018(5)
C14 0.0224(6) 0.0230(6) 0.0305(7) -0.0032(5) 0.0009(5) -0.0009(5)
C15 0.0219(6) 0.0239(6) 0.0287(6) -0.0047(5) -0.0003(5) 0.0019(5)

loop_
_atom_type_symbol
_atom_type_description
_atom_type_scat_dispersion_real
_atom_type_scat_dispersion_imag
_atom_type_scat_source
C C 0.0181 0.0091 'International Tables Vol C Tables 4.2.6.8 and 6.1.1.4'
H H 0.0000 0.0000 'International Tables Vol C Tables 4.2.6.8 and 6.1.1.4'
N N 0.0311 0.0180 'International Tables Vol C Tables 4.2.6.8 and 6.1.1.4'

loop_
_geom_angle_atom_site_label_1
_geom_angle_atom_site_label_2
_geom_angle_atom_site_label_3
_geom_angle
_geom_angle_site_symmetry_1
_geom_angle_site_symmetry_3
_geom_angle_publ_flag
C10 N1 C2 117.73(11) . . ?
N1 C2 C3 118.16(11) . . ?
N1 C2 C7 122.39(12) . . ?
C3 C2 C7 119.45(12) . . ?
C4 C3 C2 119.77(12) . . ?
C4 C3 H3 120.1 . . ?
C2 C3 H3 120.1 . . ?
C3 C4 C5 120.79(13) . . ?
C3 C4 H4 119.6 . . ?
C5 C4 H4 119.6 . . ?
C6 C5 C4 120.56(13) . . ?
C6 C5 H5 119.7 . . ?
C4 C5 H5 119.7 . . ?
C5 C6 C7 120.01(12) . . ?
C5 C6 H6 120.0 . . ?
C7 C6 H6 120.0 . . ?
C8 C7 C6 123.20(12) . . ?
C8 C7 C2 117.40(12) . . ?
C6 C7 C2 119.40(12) . . ?
C9 C8 C7 119.83(12) . . ?
C9 C8 H8 120.1 . . ?
C7 C8 H8 120.1 . . ?
C8 C9 C10 118.77(12) . . ?
C8 C9 H9 120.6 . . ?
C10 C9 H9 120.6 . . ?
N1 C10 C9 123.88(12) . . ?
N1 C10 C11 115.43(11) . . ?
C9 C10 C11 120.69(12) . . ?
N12 C11 C10 121.92(11) . . ?
N12 C11 H11 119.0 . . ?
C10 C11 H11 119.0 . . ?
C11 N12 C13 116.88(10) . . ?
N12 C13 C15 109.40(10) . 3_676 ?
N12 C13 C14 109.39(10) . . ?
C15 C13 C14 110.37(10) 3_676 . ?
N12 C13 H13 109.2 . . ?
C15 C13 H13 109.2 3_676 . ?
C14 C13 H13 109.2 . . ?
C15 C14 C13 111.76(10) . . ?
C15 C14 H4A 109.3 . . ?
C13 C14 H4A 109.3 . . ?
C15 C14 H14B 109.3 . . ?
C13 C14 H14B 109.3 . . ?
H4A C14 H14B 107.9 . . ?
C14 C15 C13 111.53(11) . 3_676 ?
C14 C15 H15A 109.3 . . ?
C13 C15 H15A 109.3 3_676 . ?
C14 C15 H15B 109.3 . . ?
C13 C15 H15B 109.3 3_676 . ?
H15A C15 H15B 108.0 . . ?

loop_
_geom_bond_atom_site_label_1
_geom_bond_atom_site_label_2
_geom_bond_distance
_geom_bond_site_symmetry_2
_geom_bond_publ_flag
N1 C10 1.3224(16) . ?
N1 C2 1.3717(16) . ?
C2 C3 1.4158(18) . ?
C2 C7 1.4202(17) . ?
C3 C4 1.3746(19) . ?
C3 H3 0.9500 . ?
C4 C5 1.414(2) . ?
C4 H4 0.9500 . ?
C5 C6 1.368(2) . ?
C5 H5 0.9500 . ?
C6 C7 1.4196(18) . ?
C6 H6 0.9500 . ?
C7 C8 1.4174(18) . ?
C8 C9 1.3618(19) . ?
C8 H8 0.9500 . ?
C9 C10 1.4149(17) . ?
C9 H9 0.9500 . ?
C10 C11 1.4807(17) . ?
C11 N12 1.2641(17) . ?
C11 H11 0.9500 . ?
N12 C13 1.4647(15) . ?
C13 C15 1.5286(18) 3_676 ?
C13 C14 1.5296(17) . ?
C13 H13 1.0000 . ?
C14 C15 1.5249(17) . ?
C14 H4A 0.9900 . ?
C14 H14B 0.9900 . ?
C15 H15A 0.9900 . ?
C15 H15B 0.9900 . ?

loop_
_geom_torsion_atom_site_label_1
_geom_torsion_atom_site_label_2
_geom_torsion_atom_site_label_3
_geom_torsion_atom_site_label_4
_geom_torsion
_geom_torsion_site_symmetry_1
_geom_torsion_site_symmetry_2
_geom_torsion_site_symmetry_3
_geom_torsion_site_symmetry_4
_geom_torsion_publ_flag
C10 N1 C2 C3 179.83(11) . . . . ?
C10 N1 C2 C7 -0.54(18) . . . . ?
N1 C2 C3 C4 -179.84(12) . . . . ?
C7 C2 C3 C4 0.52(19) . . . . ?
C2 C3 C4 C5 -1.2(2) . . . . ?
C3 C4 C5 C6 0.6(2) . . . . ?
C4 C5 C6 C7 0.6(2) . . . . ?
C5 C6 C7 C8 179.36(12) . . . . ?
C5 C6 C7 C2 -1.28(19) . . . . ?
N1 C2 C7 C8 0.47(18) . . . . ?
C3 C2 C7 C8 -179.90(12) . . . . ?
N1 C2 C7 C6 -178.92(11) . . . . ?
C3 C2 C7 C6 0.70(18) . . . . ?
C6 C7 C8 C9 179.12(12) . . . . ?
C2 C7 C8 C9 -0.25(19) . . . . ?
C7 C8 C9 C10 0.1(2) . . . . ?
C2 N1 C10 C9 0.39(19) . . . . ?
C2 N1 C10 C11 179.89(11) . . . . ?
C8 C9 C10 N1 -0.2(2) . . . . ?
C8 C9 C10 C11 -179.66(12) . . . . ?
N1 C10 C11 N12 168.25(12) . . . . ?
C9 C10 C11 N12 -12.2(2) . . . . ?
C10 C11 N12 C13 -178.20(11) . . . . ?
C11 N12 C13 C15 91.44(14) . . . 3_676 ?
C11 N12 C13 C14 -147.56(12) . . . . ?
N12 C13 C14 C15 -175.69(10) . . . . ?
C15 C13 C14 C15 -55.28(15) 3_676 . . . ?
C13 C14 C15 C13 55.92(15) . . . 3_676 ?
